data_4032855
loop_
_publ_author_name
'Dolfen, Jeroen'
'Boydas, Esma Birsen'
'Van Speybroeck, Veronique'
'Catak, Saron'
'Van Hecke, Kristof'
'D'hooghe, Matthias'

_publ_section_title
;
 Asymmetric Synthesis of 3,4-Disubstituted 2-(Trifluoromethyl)pyrrolidines
 through Rearrangement of Chiral
 2-(2,2,2-Trifluoro-1-hydroxyethyl)azetidines.
;
_journal_issue 19
_journal_name_full 'The Journal of organic chemistry'
_journal_page_first 10092
_journal_page_last 10109
_journal_paper_doi 10.1021/acs.joc.7b01241
_journal_volume 82
_journal_year 2017
_chemical_absolute_configuration ad
_chemical_formula_moiety 'C25 H25 F3 N2 O'
_chemical_formula_sum 'C25 H25 F3 N2 O'
_chemical_formula_weight 426.47
_chemical_name_systematic
;
 ?
;
_space_group_crystal_system orthorhombic
_space_group_IT_number 19
_space_group_name_Hall 'P 2ac 2ab'
_space_group_name_H-M_alt 'P 21 21 21'
_symmetry_space_group_name_Hall 'P 2ac 2ab'
_symmetry_space_group_name_H-M 'P 21 21 21'
_atom_sites_solution_hydrogens mixed
_atom_sites_solution_primary iterative
_audit_creation_date 2016-06-16
_audit_creation_method
;
Olex2 1.2
(compiled Feb 16 2016 13:09:46 for OlexSys, GUI svn.r5155)
;
_cell_angle_alpha 90
_cell_angle_beta 90
_cell_angle_gamma 90
_cell_formula_units_Z 4
_cell_length_a 9.58530(14)
_cell_length_b 10.83863(13)
_cell_length_c 20.3107(2)
_cell_measurement_reflns_used 15951
_cell_measurement_temperature 100.0(1)
_cell_measurement_theta_max 75.1400
_cell_measurement_theta_min 4.3230
_cell_volume 2110.11(4)
_computing_cell_refinement 'CrysAlisPro 1.171.38.41 (Rigaku OD, 2015)'
_computing_data_collection 'CrysAlisPro 1.171.38.41 (Rigaku OD, 2015)'
_computing_data_reduction 'CrysAlisPro 1.171.38.41 (Rigaku OD, 2015)'
_computing_molecular_graphics 'Olex2 (Dolomanov et al., 2009)'
_computing_publication_material 'Olex2 (Dolomanov et al., 2009)'
_computing_structure_refinement 'ShelXL (Sheldrick, 2015)'
_computing_structure_solution 'olex2.solve (Bourhis et al., 2015)'
_diffrn_ambient_environment N~2~
_diffrn_ambient_temperature 100.0(1)
_diffrn_detector 'CCD plate'
_diffrn_detector_area_resol_mean 10.4839
_diffrn_detector_type Atlas
_diffrn_measured_fraction_theta_full 1.000
_diffrn_measured_fraction_theta_max 0.992
_diffrn_measurement_details
;
List of Runs (angles in degrees, time in seconds):

  # Type    Start    End  Width  t~exp~   \w     \q     \k     \f   Frames
--------------------------------------------------------------------------
  1  \w    -90.00   9.00   1.00    1.00    --  -41.80 112.00 114.00   99
  2  \w    -35.00  71.00   1.00    1.00    --   41.80 -28.00-132.00  106
  3  \w    101.00 178.00   1.00    1.00    --  109.13 100.00-146.00   77
  4  \w     33.00 116.00   1.00    1.00    --  109.13-112.00  21.00   83
  5  \w     80.00 178.00   1.00    1.00    --  109.13  28.00  29.00   98
  6  \w   -118.00  -9.00   1.00    1.00    --  -41.80 -77.00  30.00  109
  7  \w     37.00 138.00   1.00    1.00    --  109.13 -61.00 -90.00  101
  8  \w     36.00 121.00   1.00    1.00    --  109.13-125.00-150.00   85
  9  \w     36.00 135.00   1.00    1.00    --  109.13 -45.00   0.00   99
 10  \w    101.00 178.00   1.00    1.00    --  109.13 112.00 114.00   77
 11  \w   -114.00 -14.00   1.00    1.00    --  -41.80 -57.00 120.00  100
 12  \w   -114.00 -14.00   1.00    1.00    --  -41.80 -57.00 -90.00  100
 13  \w   -114.00 -14.00   1.00    1.00    --  -41.80 -57.00-150.00  100
 14  \w     36.00 135.00   1.00    1.00    --  109.13 -45.00 150.00   99
 15  \w     56.00 178.00   1.00    1.00    --  109.13  15.00 -60.00  122
 16  \w     83.00 178.00   1.00    1.00    --  109.13  45.00-180.00   95
 17  \w     83.00 178.00   1.00    1.00    --  109.13  45.00  60.00   95
 18  \w     83.00 178.00   1.00    1.00    --  109.13  45.00 -30.00   95
 19  \w     81.00 178.00   1.00    1.00    --  109.13  30.00 120.00   97
 20  \w    -70.00  31.00   1.00    1.00    --  -41.80  57.00  60.00  101
 21  \w   -118.00  -9.00   1.00    1.00    --  -41.80 -77.00  90.00  109
 22  \w     23.00  98.00   1.00    1.00    --   41.80-125.00-120.00   75
 23  \w     77.00 178.00   1.00    1.00    --  109.13  77.00 -90.00  101
 24  \w     77.00 178.00   1.00    1.00    --  109.13  77.00 120.00  101
 25  \w     26.00 109.00   1.00    1.00    --  109.13 -94.00-120.00   83
 26  \w     77.00 178.00   1.00    1.00    --  109.13  77.00   0.00  101
 27  \w     80.00 178.00   1.00    1.00    --  109.13  61.00-120.00   98
 28  \w     80.00 178.00   1.00    1.00    --  109.13  61.00-150.00   98
 29  \w   -118.00  -9.00   1.00    1.00    --  -41.80 -77.00-150.00  109
 30  \w   -116.00 -17.00   1.00    1.00    --  -41.80 -38.00 -90.00   99
 31  \w      9.00 118.00   1.00    1.00    --   41.80  77.00   0.00  109
 32  \w     77.00 178.00   1.00    1.00    --  109.13  77.00  90.00  101
;
_diffrn_measurement_device 'four-circle diffractometer'
_diffrn_measurement_device_type 'SuperNova, Dual, Cu at zero, Atlas'
_diffrn_measurement_method '\w scans'
_diffrn_orient_matrix_type 'CrysAlisPro convention (1999,Acta A55,543-557)'
_diffrn_orient_matrix_UB_11 0.0360108000
_diffrn_orient_matrix_UB_12 -0.0539923000
_diffrn_orient_matrix_UB_13 -0.0680837000
_diffrn_orient_matrix_UB_21 -0.0460034000
_diffrn_orient_matrix_UB_22 -0.1287783000
_diffrn_orient_matrix_UB_23 0.0236795000
_diffrn_orient_matrix_UB_31 -0.1496744000
_diffrn_orient_matrix_UB_32 0.0265999000
_diffrn_orient_matrix_UB_33 -0.0236534000
_diffrn_radiation_monochromator mirror
_diffrn_radiation_probe x-ray
_diffrn_radiation_type CuK\a
_diffrn_radiation_wavelength 1.54184
_diffrn_reflns_av_R_equivalents 0.0847
_diffrn_reflns_av_unetI/netI 0.0368
_diffrn_reflns_Laue_measured_fraction_full 1.000
_diffrn_reflns_Laue_measured_fraction_max 0.992
_diffrn_reflns_limit_h_max 10
_diffrn_reflns_limit_h_min -11
_diffrn_reflns_limit_k_max 13
_diffrn_reflns_limit_k_min -13
_diffrn_reflns_limit_l_max 25
_diffrn_reflns_limit_l_min -25
_diffrn_reflns_number 39897
_diffrn_reflns_point_group_measured_fraction_full 1.000
_diffrn_reflns_point_group_measured_fraction_max 0.987
_diffrn_reflns_theta_full 67.684
_diffrn_reflns_theta_max 75.673
_diffrn_reflns_theta_min 4.354
_diffrn_source 'micro-focus sealed X-ray tube'
_diffrn_source_type 'SuperNova (Cu) X-ray Source'
_exptl_absorpt_coefficient_mu 0.836
_exptl_absorpt_correction_T_max 0.979
_exptl_absorpt_correction_T_min 0.952
_exptl_absorpt_correction_type gaussian
_exptl_absorpt_process_details
;
CrysAlisPro 1.171.38.41 (Rigaku Oxford Diffraction, 2015)
Numerical absorption correction based on gaussian integration over
            a multifaceted crystal model
Empirical absorption correction using spherical harmonics,
 implemented in SCALE3 ABSPACK scaling algorithm.
;
_exptl_crystal_colour 'clear colourless'
_exptl_crystal_colour_lustre clear
_exptl_crystal_colour_primary colourless
_exptl_crystal_density_diffrn 1.342
_exptl_crystal_description 'rect. Prism'
_exptl_crystal_F_000 896
_exptl_crystal_size_max 0.25
_exptl_crystal_size_mid 0.132
_exptl_crystal_size_min 0.092
_refine_diff_density_max 0.193
_refine_diff_density_min -0.341
_refine_diff_density_rms 0.056
_refine_ls_abs_structure_details
;
 Flack x determined using 1553 quotients [(I+)-(I-)]/[(I+)+(I-)]
 (Parsons and Flack (2004), Acta Cryst. A60, s61).
;
_refine_ls_abs_structure_Flack 0.14(8)
_refine_ls_extinction_method none
_refine_ls_goodness_of_fit_ref 1.047
_refine_ls_hydrogen_treatment mixed
_refine_ls_matrix_type full
_refine_ls_number_parameters 283
_refine_ls_number_reflns 4330
_refine_ls_number_restraints 0
_refine_ls_restrained_S_all 1.047
_refine_ls_R_factor_all 0.0523
_refine_ls_R_factor_gt 0.0449
_refine_ls_shift/su_max 0.000
_refine_ls_shift/su_mean 0.000
_refine_ls_structure_factor_coef Fsqd
_refine_ls_weighting_details 'w=1/[\s^2^(Fo^2^)+(0.0682P)^2^+0.4259P] where P=(Fo^2^+2Fc^2^)/3'
_refine_ls_weighting_scheme calc
_refine_ls_wR_factor_gt 0.1081
_refine_ls_wR_factor_ref 0.1155
_reflns_Friedel_coverage 0.742
_reflns_Friedel_fraction_full 1.000
_reflns_Friedel_fraction_max 0.979
_reflns_number_gt 3894
_reflns_number_total 4330
_reflns_threshold_expression 'I > 2\s(I)'
_cod_data_source_file jo7b01241_si_001.cif
_cod_data_source_block mdh025
_cod_depositor_comments 'Adding full bibliography for 4032851--4032855.cif.'
_cod_database_code 4032855
_shelxl_version_number 2013-4
_chemical_oxdiff_formula 'C25 H25 F3 N2 O'
_chemical_oxdiff_usercomment JD598
_shelx_space_group_comment
;
The symmetry employed for this shelxl refinement is uniquely defined
by the following loop, which should always be used as a source of
symmetry information in preference to the above space-group names.
They are only intended as comments.
;
_reflns_odcompleteness_completeness 99.95
_reflns_odcompleteness_iscentric 1
_reflns_odcompleteness_theta 66.97
_olex2_refinement_description
;
1. Fixed Uiso
 At 1.2 times of:
  All C(H) groups, All C(H,H) groups
2.a Ternary CH refined with riding coordinates:
 C1(H1), C3(H3), C4(H4)
2.b Secondary CH2 refined with riding coordinates:
 C2(H2A,H2B), C12(H12A,H12B), C19(H19A,H19B)
2.c Aromatic/amide H refined with riding coordinates:
 C7(H7), C8(H8), C9(H9), C10(H10), C11(H11), C14(H14), C15(H15), C16(H16),
 C17(H17), C18(H18), C21(H21), C22(H22), C23(H23), C24(H24), C25(H25)
;
_olex2_exptl_crystal_mounting_method 'mounted on a nylon loop'
_olex2_submission_special_instructions 'No special instructions were received'
_oxdiff_exptl_absorpt_empirical_details
;
Empirical correction (ABSPACK) includes:
- Absorption correction using spherical harmonics
- Frame scaling
- Detector area scaling
;
_oxdiff_exptl_absorpt_empirical_full_max 1.380
_oxdiff_exptl_absorpt_empirical_full_min 0.751

loop_
_space_group_symop_operation_xyz
'x, y, z'
'-x+1/2, -y, z+1/2'
'x+1/2, -y+1/2, -z'
'-x, y+1/2, -z+1/2'

loop_
_atom_site_label
_atom_site_type_symbol
_atom_site_fract_x
_atom_site_fract_y
_atom_site_fract_z
_atom_site_U_iso_or_equiv
_atom_site_adp_type
_atom_site_occupancy
_atom_site_site_symmetry_order
_atom_site_calc_flag
_atom_site_refinement_flags_posn
F1 F 0.60150(18) 0.18520(15) 0.65813(8) 0.0268(4) Uani 1 1 d .
F2 F 0.54875(18) 0.33038(16) 0.58968(8) 0.0279(4) Uani 1 1 d .
F3 F 0.66965(19) 0.17406(16) 0.55737(8) 0.0284(4) Uani 1 1 d .
O1 O 0.7888(2) 0.21733(18) 0.76427(9) 0.0235(4) Uani 1 1 d .
N1 N 0.8997(3) 0.2306(2) 0.62827(11) 0.0234(5) Uani 1 1 d .
N2 N 0.6492(3) 0.4271(2) 0.71419(12) 0.0235(5) Uani 1 1 d .
C1 C 0.7853(3) 0.3198(2) 0.62412(12) 0.0208(6) Uani 1 1 d .
H1 H 0.8061 0.3796 0.5879 0.025 Uiso 1 1 calc R
C2 C 0.9820(3) 0.2578(3) 0.68778(13) 0.0231(6) Uani 1 1 d .
H2A H 1.0562 0.3187 0.6782 0.028 Uiso 1 1 calc R
H2B H 1.0255 0.1818 0.7054 0.028 Uiso 1 1 calc R
C3 C 0.8770(3) 0.3098(3) 0.73605(13) 0.0224(6) Uani 1 1 d .
H3 H 0.9236 0.3604 0.7708 0.027 Uiso 1 1 calc R
C4 C 0.7852(3) 0.3904(2) 0.69080(13) 0.0202(6) Uani 1 1 d .
H4 H 0.8385 0.4684 0.6831 0.024 Uiso 1 1 calc R
C5 C 0.6514(3) 0.2535(3) 0.60825(13) 0.0228(6) Uani 1 1 d .
C6 C 0.8296(3) 0.1614(2) 0.82161(12) 0.0217(6) Uani 1 1 d .
C7 C 0.9640(3) 0.1628(3) 0.84660(13) 0.0235(6) Uani 1 1 d .
H7 H 1.0373 0.2016 0.8229 0.028 Uiso 1 1 calc R
C8 C 0.9903(3) 0.1061(3) 0.90712(14) 0.0252(6) Uani 1 1 d .
H8 H 1.0822 0.1067 0.9246 0.030 Uiso 1 1 calc R
C9 C 0.8846(4) 0.0494(3) 0.94192(14) 0.0292(7) Uani 1 1 d .
H9 H 0.9030 0.0129 0.9835 0.035 Uiso 1 1 calc R
C10 C 0.7509(4) 0.0461(3) 0.91550(16) 0.0313(7) Uani 1 1 d .
H10 H 0.6781 0.0058 0.9388 0.038 Uiso 1 1 calc R
C11 C 0.7233(3) 0.1011(3) 0.85555(15) 0.0270(6) Uani 1 1 d .
H11 H 0.6319 0.0979 0.8375 0.032 Uiso 1 1 calc R
C12 C 0.6482(3) 0.5403(3) 0.75345(14) 0.0248(6) Uani 1 1 d .
H12A H 0.7264 0.5376 0.7852 0.030 Uiso 1 1 calc R
H12B H 0.5602 0.5439 0.7790 0.030 Uiso 1 1 calc R
C13 C 0.6608(3) 0.6565(3) 0.71213(14) 0.0229(6) Uani 1 1 d .
C14 C 0.6828(3) 0.7690(3) 0.74370(15) 0.0266(6) Uani 1 1 d .
H14 H 0.6887 0.7715 0.7904 0.032 Uiso 1 1 calc R
C15 C 0.6962(3) 0.8770(3) 0.70801(17) 0.0308(7) Uani 1 1 d .
H15 H 0.7123 0.9528 0.7303 0.037 Uiso 1 1 calc R
C16 C 0.6862(4) 0.8754(3) 0.63981(17) 0.0331(7) Uani 1 1 d .
H16 H 0.6955 0.9495 0.6152 0.040 Uiso 1 1 calc R
C17 C 0.6624(4) 0.7640(3) 0.60804(15) 0.0306(7) Uani 1 1 d .
H17 H 0.6549 0.7619 0.5614 0.037 Uiso 1 1 calc R
C18 C 0.6497(3) 0.6555(3) 0.64391(14) 0.0246(6) Uani 1 1 d .
H18 H 0.6331 0.5799 0.6216 0.030 Uiso 1 1 calc R
C19 C 0.9857(3) 0.2262(3) 0.56848(14) 0.0279(6) Uani 1 1 d .
H19A H 1.0350 0.3059 0.5635 0.033 Uiso 1 1 calc R
H19B H 0.9238 0.2159 0.5298 0.033 Uiso 1 1 calc R
C20 C 1.0915(3) 0.1236(2) 0.56881(13) 0.0225(6) Uani 1 1 d .
C21 C 1.0500(4) 0.0008(3) 0.56393(15) 0.0305(7) Uani 1 1 d .
H21 H 0.9535 -0.0190 0.5627 0.037 Uiso 1 1 calc R
C22 C 1.1488(4) -0.0931(3) 0.56081(17) 0.0375(8) Uani 1 1 d .
H22 H 1.1193 -0.1765 0.5570 0.045 Uiso 1 1 calc R
C23 C 1.2890(4) -0.0660(3) 0.56326(15) 0.0350(8) Uani 1 1 d .
H23 H 1.3561 -0.1304 0.5614 0.042 Uiso 1 1 calc R
H2 H 0.611(4) 0.366(4) 0.736(2) 0.042 Uiso 1 1 d R
C24 C 1.3315(4) 0.0551(3) 0.56842(15) 0.0323(7) Uani 1 1 d .
H24 H 1.4281 0.0744 0.5702 0.039 Uiso 1 1 calc R
C25 C 1.2333(3) 0.1485(3) 0.57107(14) 0.0264(6) Uani 1 1 d .
H25 H 1.2637 0.2317 0.5745 0.032 Uiso 1 1 calc R

loop_
_atom_site_aniso_label
_atom_site_aniso_U_11
_atom_site_aniso_U_22
_atom_site_aniso_U_33
_atom_site_aniso_U_23
_atom_site_aniso_U_13
_atom_site_aniso_U_12
F1 0.0281(10) 0.0292(8) 0.0231(8) 0.0028(7) 0.0006(7) -0.0067(7)
F2 0.0236(10) 0.0318(8) 0.0282(8) 0.0004(7) -0.0063(7) 0.0039(7)
F3 0.0344(10) 0.0291(8) 0.0216(7) -0.0045(7) -0.0018(7) -0.0007(7)
O1 0.0225(11) 0.0287(9) 0.0195(8) 0.0036(7) -0.0018(8) -0.0038(8)
N1 0.0242(14) 0.0291(11) 0.0168(10) 0.0008(9) 0.0011(9) 0.0050(10)
N2 0.0203(14) 0.0259(11) 0.0242(11) 0.0005(9) 0.0047(10) -0.0011(10)
C1 0.0219(15) 0.0229(12) 0.0176(12) 0.0025(10) 0.0021(11) 0.0007(11)
C2 0.0182(15) 0.0298(14) 0.0212(12) 0.0022(11) -0.0001(11) 0.0027(11)
C3 0.0207(16) 0.0257(13) 0.0208(12) 0.0003(10) 0.0011(11) -0.0031(11)
C4 0.0178(15) 0.0217(12) 0.0210(12) 0.0009(10) 0.0008(11) -0.0024(11)
C5 0.0255(17) 0.0255(13) 0.0175(12) 0.0011(10) 0.0005(11) 0.0009(11)
C6 0.0254(16) 0.0229(12) 0.0169(11) 0.0002(10) 0.0002(11) 0.0028(11)
C7 0.0228(16) 0.0264(13) 0.0215(12) 0.0004(11) 0.0025(11) 0.0028(11)
C8 0.0261(17) 0.0263(13) 0.0232(13) -0.0014(11) -0.0032(12) 0.0070(12)
C9 0.0380(19) 0.0270(13) 0.0228(13) 0.0059(11) 0.0004(13) 0.0056(13)
C10 0.0326(19) 0.0313(14) 0.0300(15) 0.0058(12) 0.0059(13) -0.0020(13)
C11 0.0241(17) 0.0295(13) 0.0273(14) 0.0019(11) 0.0019(12) -0.0013(12)
C12 0.0226(16) 0.0294(13) 0.0222(13) -0.0029(11) 0.0018(12) 0.0022(12)
C13 0.0156(14) 0.0265(13) 0.0266(13) -0.0018(11) 0.0028(11) 0.0018(11)
C14 0.0191(16) 0.0326(14) 0.0282(14) -0.0059(12) -0.0009(12) 0.0036(12)
C15 0.0242(18) 0.0268(14) 0.0416(17) -0.0068(13) 0.0012(14) 0.0027(12)
C16 0.0276(19) 0.0285(14) 0.0432(17) 0.0063(13) 0.0043(14) 0.0055(13)
C17 0.0297(18) 0.0329(15) 0.0292(14) 0.0020(12) 0.0009(13) 0.0049(13)
C18 0.0194(15) 0.0272(13) 0.0272(13) -0.0021(11) -0.0003(12) 0.0024(12)
C19 0.0303(18) 0.0323(14) 0.0209(13) 0.0045(11) 0.0056(12) 0.0072(13)
C20 0.0248(16) 0.0263(12) 0.0164(12) 0.0003(10) 0.0029(11) 0.0001(12)
C21 0.0305(18) 0.0313(14) 0.0297(14) -0.0023(12) 0.0085(14) -0.0080(14)
C22 0.055(2) 0.0231(13) 0.0344(16) -0.0005(12) 0.0131(17) -0.0024(15)
C23 0.043(2) 0.0385(16) 0.0241(14) 0.0044(13) 0.0064(14) 0.0147(15)
C24 0.0242(17) 0.0481(17) 0.0246(14) -0.0044(13) 0.0018(13) 0.0021(15)
C25 0.0301(18) 0.0276(14) 0.0216(13) -0.0033(11) 0.0041(12) -0.0033(12)

loop_
_atom_type_symbol
_atom_type_description
_atom_type_scat_dispersion_real
_atom_type_scat_dispersion_imag
_atom_type_scat_source
C C 0.0181 0.0091 'International Tables Vol C Tables 4.2.6.8 and 6.1.1.4'
H H 0.0000 0.0000 'International Tables Vol C Tables 4.2.6.8 and 6.1.1.4'
F F 0.0727 0.0534 'International Tables Vol C Tables 4.2.6.8 and 6.1.1.4'
N N 0.0311 0.0180 'International Tables Vol C Tables 4.2.6.8 and 6.1.1.4'
O O 0.0492 0.0322 'International Tables Vol C Tables 4.2.6.8 and 6.1.1.4'

loop_
_exptl_crystal_face_index_h
_exptl_crystal_face_index_k
_exptl_crystal_face_index_l
_exptl_crystal_face_perp_dist
0 -3 12 0.0814
0 3 -12 0.0104
6 -1 0 0.1182
-6 1 0 0.1182
-4 -2 10 0.0917
0 7 2 0.0604
0 -7 -2 0.0644
0 2 12 0.0733
4 -3 -9 0.0844
-4 -1 -11 0.0722
-5 3 6 0.1021
0 -3 -12 0.0286
-5 -5 0 0.1010

loop_
_geom_angle_atom_site_label_1
_geom_angle_atom_site_label_2
_geom_angle_atom_site_label_3
_geom_angle
C6 O1 C3 118.8(2)
C1 N1 C2 108.5(2)
C1 N1 C19 113.2(2)
C19 N1 C2 112.6(2)
C4 N2 C12 114.6(2)
C4 N2 H2 110(3)
C12 N2 H2 111(3)
N1 C1 H1 108.7
N1 C1 C4 106.0(2)
N1 C1 C5 109.6(2)
C4 C1 H1 108.7
C5 C1 H1 108.7
C5 C1 C4 114.9(2)
N1 C2 H2A 110.9
N1 C2 H2B 110.9
N1 C2 C3 104.5(2)
H2A C2 H2B 108.9
C3 C2 H2A 110.9
C3 C2 H2B 110.9
O1 C3 C2 113.0(2)
O1 C3 H3 111.4
O1 C3 C4 107.3(2)
C2 C3 H3 111.4
C2 C3 C4 101.8(2)
C4 C3 H3 111.4
N2 C4 C1 115.0(2)
N2 C4 C3 118.3(2)
N2 C4 H4 106.3
C1 C4 H4 106.3
C3 C4 C1 103.9(2)
C3 C4 H4 106.3
F1 C5 F2 107.0(2)
F1 C5 F3 105.7(2)
F1 C5 C1 113.9(2)
F2 C5 F3 105.9(2)
F2 C5 C1 112.8(2)
F3 C5 C1 110.8(2)
O1 C6 C7 124.9(3)
O1 C6 C11 114.8(3)
C7 C6 C11 120.3(3)
C6 C7 H7 120.5
C6 C7 C8 119.1(3)
C8 C7 H7 120.5
C7 C8 H8 119.5
C9 C8 C7 120.9(3)
C9 C8 H8 119.5
C8 C9 H9 120.3
C8 C9 C10 119.4(3)
C10 C9 H9 120.3
C9 C10 H10 119.8
C11 C10 C9 120.4(3)
C11 C10 H10 119.8
C6 C11 H11 120.0
C10 C11 C6 119.9(3)
C10 C11 H11 120.0
N2 C12 H12A 108.9
N2 C12 H12B 108.9
N2 C12 C13 113.2(2)
H12A C12 H12B 107.8
C13 C12 H12A 108.9
C13 C12 H12B 108.9
C14 C13 C12 118.9(2)
C18 C13 C12 122.6(3)
C18 C13 C14 118.5(3)
C13 C14 H14 119.5
C15 C14 C13 120.9(3)
C15 C14 H14 119.5
C14 C15 H15 119.8
C14 C15 C16 120.4(3)
C16 C15 H15 119.8
C15 C16 H16 120.4
C17 C16 C15 119.1(3)
C17 C16 H16 120.4
C16 C17 H17 119.8
C16 C17 C18 120.5(3)
C18 C17 H17 119.8
C13 C18 H18 119.7
C17 C18 C13 120.7(3)
C17 C18 H18 119.7
N1 C19 H19A 108.9
N1 C19 H19B 108.9
N1 C19 C20 113.5(2)
H19A C19 H19B 107.7
C20 C19 H19A 108.9
C20 C19 H19B 108.9
C21 C20 C19 120.9(3)
C25 C20 C19 121.1(3)
C25 C20 C21 117.9(3)
C20 C21 H21 119.7
C20 C21 C22 120.5(3)
C22 C21 H21 119.7
C21 C22 H22 119.8
C23 C22 C21 120.4(3)
C23 C22 H22 119.8
C22 C23 H23 120.2
C22 C23 C24 119.6(3)
C24 C23 H23 120.2
C23 C24 H24 120.0
C23 C24 C25 119.9(3)
C25 C24 H24 120.0
C20 C25 H25 119.2
C24 C25 C20 121.6(3)
C24 C25 H25 119.2

loop_
_geom_bond_atom_site_label_1
_geom_bond_atom_site_label_2
_geom_bond_distance
F1 C5 1.343(3)
F2 C5 1.343(3)
F3 C5 1.356(3)
O1 C3 1.431(3)
O1 C6 1.370(3)
N1 C1 1.464(4)
N1 C2 1.473(4)
N1 C19 1.469(4)
N2 C4 1.443(4)
N2 C12 1.464(4)
N2 H2 0.87(4)
C1 H1 1.0000
C1 C4 1.556(4)
C1 C5 1.506(4)
C2 H2A 0.9900
C2 H2B 0.9900
C2 C3 1.514(4)
C3 H3 1.0000
C3 C4 1.544(4)
C4 H4 1.0000
C6 C7 1.385(4)
C6 C11 1.393(4)
C7 H7 0.9500
C7 C8 1.397(4)
C8 H8 0.9500
C8 C9 1.380(4)
C9 H9 0.9500
C9 C10 1.390(5)
C10 H10 0.9500
C10 C11 1.381(4)
C11 H11 0.9500
C12 H12A 0.9900
C12 H12B 0.9900
C12 C13 1.518(4)
C13 C14 1.394(4)
C13 C18 1.390(4)
C14 H14 0.9500
C14 C15 1.383(4)
C15 H15 0.9500
C15 C16 1.389(5)
C16 H16 0.9500
C16 C17 1.388(5)
C17 H17 0.9500
C17 C18 1.388(4)
C18 H18 0.9500
C19 H19A 0.9900
C19 H19B 0.9900
C19 C20 1.505(4)
C20 C21 1.393(4)
C20 C25 1.386(4)
C21 H21 0.9500
C21 C22 1.393(5)
C22 H22 0.9500
C22 C23 1.376(5)
C23 H23 0.9500
C23 C24 1.378(5)
C24 H24 0.9500
C24 C25 1.384(4)
C25 H25 0.9500

loop_
_geom_torsion_atom_site_label_1
_geom_torsion_atom_site_label_2
_geom_torsion_atom_site_label_3
_geom_torsion_atom_site_label_4
_geom_torsion
O1 C3 C4 N2 43.0(3)
O1 C3 C4 C1 -85.8(2)
O1 C6 C7 C8 177.4(2)
O1 C6 C11 C10 -177.1(3)
N1 C1 C4 N2 -146.0(2)
N1 C1 C4 C3 -15.2(3)
N1 C1 C5 F1 71.3(3)
N1 C1 C5 F2 -166.4(2)
N1 C1 C5 F3 -47.8(3)
N1 C2 C3 O1 75.4(3)
N1 C2 C3 C4 -39.5(3)
N1 C19 C20 C21 69.5(4)
N1 C19 C20 C25 -113.3(3)
N2 C12 C13 C14 -170.2(3)
N2 C12 C13 C18 10.6(4)
C1 N1 C2 C3 31.2(3)
C1 N1 C19 C20 -172.5(2)
C2 N1 C1 C4 -9.5(3)
C2 N1 C1 C5 -134.1(2)
C2 N1 C19 C20 64.1(3)
C2 C3 C4 N2 161.9(2)
C2 C3 C4 C1 33.1(3)
C3 O1 C6 C7 -17.3(4)
C3 O1 C6 C11 162.1(2)
C4 N2 C12 C13 76.8(3)
C4 C1 C5 F1 -47.9(3)
C4 C1 C5 F2 74.4(3)
C4 C1 C5 F3 -167.0(2)
C5 C1 C4 N2 -24.9(3)
C5 C1 C4 C3 106.0(3)
C6 O1 C3 C2 90.5(3)
C6 O1 C3 C4 -158.0(2)
C6 C7 C8 C9 0.0(4)
C7 C6 C11 C10 2.2(4)
C7 C8 C9 C10 1.6(4)
C8 C9 C10 C11 -1.2(5)
C9 C10 C11 C6 -0.7(5)
C11 C6 C7 C8 -1.9(4)
C12 N2 C4 C1 -149.6(2)
C12 N2 C4 C3 86.9(3)
C12 C13 C14 C15 179.5(3)
C12 C13 C18 C17 -179.8(3)
C13 C14 C15 C16 0.8(5)
C14 C13 C18 C17 1.1(5)
C14 C15 C16 C17 0.1(5)
C15 C16 C17 C18 -0.4(5)
C16 C17 C18 C13 -0.2(5)
C18 C13 C14 C15 -1.4(5)
C19 N1 C1 C4 -135.3(2)
C19 N1 C1 C5 100.2(3)
C19 N1 C2 C3 157.3(2)
C19 C20 C21 C22 176.6(3)
C19 C20 C25 C24 -177.1(3)
C20 C21 C22 C23 0.7(5)
C21 C20 C25 C24 0.2(4)
C21 C22 C23 C24 -0.4(5)
C22 C23 C24 C25 0.0(5)
C23 C24 C25 C20 0.2(4)
C25 C20 C21 C22 -0.6(4)

loop_
_exptl_oxdiff_crystal_face_indexfrac_h
_exptl_oxdiff_crystal_face_indexfrac_k
_exptl_oxdiff_crystal_face_indexfrac_l
_exptl_oxdiff_crystal_face_x
_exptl_oxdiff_crystal_face_y
_exptl_oxdiff_crystal_face_z
-0.0025 -2.9969 12.0041 -0.6556 0.6703 -0.3633
0.0025 2.9969 -12.0041 0.6556 -0.6703 0.3633
5.9988 -0.9991 -0.0014 0.2701 -0.1473 -0.9244
-5.9988 0.9991 0.0014 -0.2701 0.1473 0.9244
-4.0014 -1.9980 10.0045 -0.7174 0.6783 0.3091
0.0021 7.0000 1.9929 -0.5135 -0.8543 0.1387
-0.0021 -7.0000 -1.9929 0.5135 0.8543 -0.1387
-0.0009 2.0027 11.9989 -0.9251 0.0263 -0.2304
3.9995 -3.0014 -8.9992 0.9188 -0.0106 -0.4656
-3.9983 -1.0031 -10.9983 0.6590 0.0527 0.8319
-4.9990 3.0005 5.9994 -0.7505 -0.0144 0.6861
0.0005 -3.0026 -11.9979 0.9790 0.1025 0.2038
-5.0009 -5.0003 0.0072 0.0894 0.8742 0.6153
